data_4029658
loop_
_publ_author_name
'Bentley, Keith W.'
'Wolf, Christian'

_publ_contact_author 'Christian Wolf'
_publ_section_title
;
 Comprehensive Chirality Sensing: Development of Stereodynamic Probes with
 a Dual (Chir)optical Response.
;
_journal_issue 14
_journal_name_full 'The Journal of organic chemistry'
_journal_page_first 6517
_journal_page_last 6531
_journal_paper_doi 10.1021/jo500959y
_journal_volume 79
_journal_year 2014
_chemical_formula_moiety 'C19 H12 Br N'
_chemical_formula_sum 'C19 H12 Br N'
_chemical_formula_weight 334.21
_chemical_name_common '[isoquinyl-br]'
_chemical_name_systematic
;
 ?
;
_space_group_crystal_system monoclinic
_space_group_IT_number 14
_space_group_name_Hall '-P 2ybc'
_space_group_name_H-M_alt 'P 1 21/c 1'
_symmetry_space_group_name_Hall '-P 2ybc'
_symmetry_space_group_name_H-M 'P 1 21/c 1'
_atom_sites_solution_hydrogens geom
_audit_creation_method SHELXL-2013
_cell_angle_alpha 90
_cell_angle_beta 105.512(2)
_cell_angle_gamma 90
_cell_formula_units_Z 4
_cell_length_a 7.9306(13)
_cell_length_b 15.123(2)
_cell_length_c 12.1926(19)
_cell_measurement_reflns_used 3466
_cell_measurement_temperature 100(2)
_cell_measurement_theta_max 28.3095
_cell_measurement_theta_min 2.195
_cell_volume 1409.0(4)
_computing_cell_refinement 'Bruker APEXII'
_computing_data_collection 'Bruker APEXII'
_computing_data_reduction 'Bruker APEXII'
_computing_molecular_graphics 'ORTEP-3 for Windows; Ferrugia L J (1997), J. Appl. Cryst. 30, 565'
_computing_publication_material 'Bruker SHELXTL'
_computing_structure_refinement 'SHELXL-97 (Sheldrick, 1997)'
_computing_structure_solution 'SHELXS-97 (Sheldrick, 1990)'
_diffrn_ambient_temperature 100(2)
_diffrn_measured_fraction_theta_full 0.970
_diffrn_measured_fraction_theta_max 0.903
_diffrn_radiation_type MoK\a
_diffrn_radiation_wavelength 0.71073
_diffrn_reflns_av_R_equivalents 0.0161
_diffrn_reflns_av_unetI/netI 0.0219
_diffrn_reflns_Laue_measured_fraction_full 0.970
_diffrn_reflns_Laue_measured_fraction_max 0.903
_diffrn_reflns_limit_h_max 10
_diffrn_reflns_limit_h_min -10
_diffrn_reflns_limit_k_max 19
_diffrn_reflns_limit_k_min -10
_diffrn_reflns_limit_l_max 14
_diffrn_reflns_limit_l_min -15
_diffrn_reflns_number 6757
_diffrn_reflns_point_group_measured_fraction_full 0.970
_diffrn_reflns_point_group_measured_fraction_max 0.903
_diffrn_reflns_theta_full 25.000
_diffrn_reflns_theta_max 27.999
_diffrn_reflns_theta_min 2.195
_exptl_absorpt_coefficient_mu 2.908
_exptl_absorpt_correction_T_max 0.7457
_exptl_absorpt_correction_T_min 0.4999
_exptl_absorpt_correction_type multi-scan
_exptl_absorpt_process_details 'SADABS based on Blessing's method; Blessing, Acta Cryst. (1995) A51 33-38'
_exptl_crystal_colour yellow
_exptl_crystal_density_diffrn 1.575
_exptl_crystal_description plate
_exptl_crystal_F_000 672
_exptl_crystal_size_max 0.350
_exptl_crystal_size_mid 0.250
_exptl_crystal_size_min 0.160
_refine_diff_density_max 0.685
_refine_diff_density_min -0.761
_refine_diff_density_rms 0.076
_refine_ls_extinction_method none
_refine_ls_goodness_of_fit_ref 1.078
_refine_ls_hydrogen_treatment constr
_refine_ls_matrix_type full
_refine_ls_number_parameters 190
_refine_ls_number_reflns 3075
_refine_ls_number_restraints 0
_refine_ls_restrained_S_all 1.078
_refine_ls_R_factor_all 0.0386
_refine_ls_R_factor_gt 0.0319
_refine_ls_shift/su_max 0.001
_refine_ls_shift/su_mean 0.000
_refine_ls_structure_factor_coef Fsqd
_refine_ls_weighting_details 'w=1/[\s^2^(Fo^2^)+(0.0503P)^2^+1.1758P] where P=(Fo^2^+2Fc^2^)/3'
_refine_ls_weighting_scheme calc
_refine_ls_wR_factor_gt 0.0904
_refine_ls_wR_factor_ref 0.0927
_reflns_Friedel_coverage 0.000
_reflns_number_gt 2643
_reflns_number_total 3075
_reflns_threshold_expression 'I > 2\s(I)'
_cod_data_source_file jo500959y_si_004.cif
_cod_data_source_block isoquinyl-br
_cod_depositor_comments 'Adding full bibliography for 4029658--4029661.cif.'
_cod_original_cell_volume 1409.1(4)
_cod_database_code 4029658
_shelx_space_group_comment
;
The symmetry employed for this shelxl refinement is uniquely defined
by the following loop, which should always be used as a source of
symmetry information in preference to the above space-group names.
They are only intended as comments.
;
_shelx_estimated_absorpt_t_min 0.429
_shelx_estimated_absorpt_t_max 0.653
_shelxl_version_number 2013-4

loop_
_space_group_symop_operation_xyz
'x, y, z'
'-x, y+1/2, -z+1/2'
'-x, -y, -z'
'x, -y-1/2, z-1/2'

loop_
_atom_site_label
_atom_site_type_symbol
_atom_site_fract_x
_atom_site_fract_y
_atom_site_fract_z
_atom_site_U_iso_or_equiv
_atom_site_adp_type
_atom_site_occupancy
_atom_site_site_symmetry_order
_atom_site_calc_flag
_atom_site_refinement_flags_posn
_atom_site_refinement_flags_adp
Br1 Br 0.59194(3) 0.24639(2) 0.49207(2) 0.02717(11) Uani 1 1 d . .
N1 N 0.9863(3) 0.37690(13) 0.38298(17) 0.0228(4) Uani 1 1 d . .
C19 C 0.9933(2) 0.20483(14) 0.47687(17) 0.0131(4) Uani 1 1 d . .
C17 C 1.0908(3) 0.35759(15) 0.48350(19) 0.0205(5) Uani 1 1 d . .
H17 H 1.1625 0.4036 0.5241 0.025 Uiso 1 1 calc R U
C9 C 0.6133(3) 0.11925(14) 0.31294(17) 0.0147(4) Uani 1 1 d . .
C1 C 0.7700(3) 0.15635(13) 0.29565(17) 0.0136(4) Uani 1 1 d . .
C2 C 0.8329(3) 0.12635(15) 0.20751(18) 0.0191(4) Uani 1 1 d . .
H2 H 0.9367 0.1518 0.1966 0.023 Uiso 1 1 calc R U
C16 C 0.8856(3) 0.30938(15) 0.32591(19) 0.0187(4) Uani 1 1 d . .
H16 H 0.8142 0.3213 0.2515 0.022 Uiso 1 1 calc R U
C13 C 1.1148(3) 0.10617(15) 0.63443(18) 0.0180(4) Uani 1 1 d . .
H13 H 1.1185 0.0497 0.6691 0.022 Uiso 1 1 calc R U
C18 C 1.1043(3) 0.27323(14) 0.53571(19) 0.0153(4) Uani 1 1 d . .
C4 C 0.6017(3) 0.02058(15) 0.14925(19) 0.0237(5) Uani 1 1 d . .
H4 H 0.5455 -0.0256 0.1001 0.028 Uiso 1 1 calc R U
C8 C 0.5262(3) 0.14573(15) 0.39684(19) 0.0196(4) Uani 1 1 d . .
C15 C 0.8801(3) 0.22582(14) 0.36816(18) 0.0136(4) Uani 1 1 d . .
C14 C 1.0010(3) 0.12101(14) 0.52971(18) 0.0145(4) Uani 1 1 d . .
H14 H 0.9267 0.0747 0.4923 0.017 Uiso 1 1 calc R U
C12 C 1.2267(3) 0.17411(15) 0.69125(18) 0.0196(5) Uani 1 1 d . .
H12 H 1.3059 0.1629 0.7634 0.023 Uiso 1 1 calc R U
C10 C 0.5318(3) 0.04874(15) 0.23912(19) 0.0199(5) Uani 1 1 d . .
C3 C 0.7480(3) 0.05879(15) 0.13254(19) 0.0234(5) Uani 1 1 d . .
H3 H 0.7927 0.0404 0.0713 0.028 Uiso 1 1 calc R U
C6 C 0.3075(3) 0.03227(19) 0.3375(3) 0.0373(7) Uani 1 1 d . .
H6 H 0.2075 0.0023 0.3477 0.045 Uiso 1 1 calc R U
C7 C 0.3799(3) 0.10247(19) 0.4094(2) 0.0302(6) Uani 1 1 d . .
H7 H 0.3276 0.1204 0.4674 0.036 Uiso 1 1 calc R U
C11 C 1.2216(3) 0.25572(14) 0.6431(2) 0.0183(5) Uani 1 1 d . .
H11 H 1.2974 0.3011 0.6819 0.022 Uiso 1 1 calc R U
C5 C 0.3793(3) 0.00676(18) 0.2534(2) 0.0309(6) Uani 1 1 d . .
H5 H 0.3268 -0.0397 0.2035 0.037 Uiso 1 1 calc R U

loop_
_atom_site_aniso_label
_atom_site_aniso_U_11
_atom_site_aniso_U_22
_atom_site_aniso_U_33
_atom_site_aniso_U_23
_atom_site_aniso_U_13
_atom_site_aniso_U_12
Br1 0.01965(15) 0.03953(18) 0.02356(16) -0.00900(10) 0.00791(10) 0.00348(9)
N1 0.0287(10) 0.0144(9) 0.0228(10) 0.0018(7) 0.0026(8) -0.0032(8)
C19 0.0105(8) 0.0144(10) 0.0145(10) 0.0000(7) 0.0037(7) 0.0009(7)
C17 0.0222(11) 0.0163(11) 0.0209(12) -0.0020(8) 0.0019(9) -0.0051(8)
C9 0.0132(9) 0.0144(10) 0.0132(10) 0.0029(7) -0.0020(7) 0.0009(7)
C1 0.0147(9) 0.0130(10) 0.0113(10) 0.0014(7) 0.0004(7) 0.0017(7)
C2 0.0252(11) 0.0177(11) 0.0153(11) 0.0026(8) 0.0069(8) 0.0027(9)
C16 0.0215(10) 0.0175(11) 0.0153(11) 0.0025(8) 0.0020(8) 0.0011(9)
C13 0.0193(10) 0.0168(11) 0.0176(11) 0.0045(8) 0.0042(8) 0.0013(8)
C18 0.0144(9) 0.0160(10) 0.0156(11) -0.0008(8) 0.0042(8) -0.0018(8)
C4 0.0351(13) 0.0142(11) 0.0141(11) 0.0004(8) -0.0065(9) -0.0010(9)
C8 0.0154(9) 0.0238(12) 0.0187(11) 0.0029(8) 0.0026(8) 0.0026(8)
C15 0.0115(9) 0.0153(10) 0.0147(10) -0.0008(8) 0.0044(8) -0.0006(8)
C14 0.0130(9) 0.0141(10) 0.0159(10) -0.0002(7) 0.0032(8) -0.0011(7)
C12 0.0183(10) 0.0242(12) 0.0129(11) 0.0010(8) -0.0013(8) 0.0009(9)
C10 0.0191(10) 0.0155(11) 0.0189(11) 0.0051(8) -0.0057(8) -0.0016(8)
C3 0.0390(13) 0.0181(11) 0.0118(11) -0.0005(8) 0.0046(9) 0.0049(10)
C6 0.0183(11) 0.0371(16) 0.0537(18) 0.0141(13) 0.0048(11) -0.0101(11)
C7 0.0190(11) 0.0410(15) 0.0331(14) 0.0108(11) 0.0115(10) 0.0025(10)
C11 0.0147(10) 0.0217(12) 0.0169(11) -0.0047(8) 0.0014(8) -0.0039(8)
C5 0.0240(11) 0.0245(13) 0.0365(15) 0.0074(10) -0.0050(10) -0.0091(10)

loop_
_atom_type_symbol
_atom_type_description
_atom_type_scat_dispersion_real
_atom_type_scat_dispersion_imag
_atom_type_scat_source
C C 0.0033 0.0016 'International Tables Vol C Tables 4.2.6.8 and 6.1.1.4'
H H 0.0000 0.0000 'International Tables Vol C Tables 4.2.6.8 and 6.1.1.4'
N N 0.0061 0.0033 'International Tables Vol C Tables 4.2.6.8 and 6.1.1.4'
Br Br -0.2901 2.4595 'International Tables Vol C Tables 4.2.6.8 and 6.1.1.4'

loop_
_geom_angle_atom_site_label_1
_geom_angle_atom_site_label_2
_geom_angle_atom_site_label_3
_geom_angle
C17 N1 C16 116.44(19)
C14 C19 C18 118.43(19)
C14 C19 C15 124.28(19)
C18 C19 C15 117.29(19)
N1 C17 C18 124.9(2)
C1 C9 C10 117.6(2)
C1 C9 C8 126.76(19)
C10 C9 C8 115.63(19)
C2 C1 C9 119.75(19)
C2 C1 C15 114.65(19)
C9 C1 C15 125.58(19)
C1 C2 C3 122.2(2)
N1 C16 C15 124.8(2)
C14 C13 C12 120.6(2)
C11 C18 C17 122.5(2)
C11 C18 C19 119.8(2)
C17 C18 C19 117.78(19)
C3 C4 C10 120.9(2)
C7 C8 C9 121.8(2)
C7 C8 Br1 114.48(19)
C9 C8 Br1 123.56(16)
C16 C15 C19 118.71(19)
C16 C15 C1 119.88(19)
C19 C15 C1 121.12(19)
C13 C14 C19 120.53(19)
C11 C12 C13 120.4(2)
C5 C10 C4 118.9(2)
C5 C10 C9 120.8(2)
C4 C10 C9 120.3(2)
C4 C3 C2 119.2(2)
C5 C6 C7 120.4(2)
C8 C7 C6 120.5(3)
C12 C11 C18 120.3(2)
C6 C5 C10 120.7(2)

loop_
_geom_bond_atom_site_label_1
_geom_bond_atom_site_label_2
_geom_bond_distance
Br1 C8 1.901(2)
N1 C17 1.315(3)
N1 C16 1.367(3)
C19 C14 1.416(3)
C19 C18 1.422(3)
C19 C15 1.424(3)
C17 C18 1.417(3)
C9 C1 1.430(3)
C9 C10 1.433(3)
C9 C8 1.436(3)
C1 C2 1.377(3)
C1 C15 1.495(3)
C2 C3 1.416(3)
C16 C15 1.370(3)
C13 C14 1.371(3)
C13 C12 1.412(3)
C18 C11 1.414(3)
C4 C3 1.359(4)
C4 C10 1.419(4)
C8 C7 1.376(3)
C12 C11 1.363(3)
C10 C5 1.417(3)
C6 C5 1.355(4)
C6 C7 1.398(4)
